data_7210161
loop_
_publ_author_name
'Draguta, Sergiu'
'Fonari, Marina S.'
'Masunov, Art\"em E.'
'Zazueta, Joel'
'Sullivan, Shannon'
'Antipin, Mikhail Yu.'
'Timofeeva, Tatiana V.'

_publ_section_title
;
 New acentric materials constructed from aminopyridines and 4-nitrophenol
;
_journal_issue 23
_journal_name_full CrystEngComm
_journal_page_first 4700
_journal_paper_doi 10.1039/c3ce40291f
_journal_volume 15
_journal_year 2013
_chemical_formula_moiety 'C6 H4 N O3, C5 H7 N2'
_chemical_formula_sum 'C11 H11 N3 O3'
_chemical_formula_weight 233.23
_chemical_name_common '3-Aminopyridine 4-nitrophenol'
_chemical_name_systematic
;
3-Aminopyridine 4-nitrophenol
;
_space_group_IT_number 4
_symmetry_cell_setting monoclinic
_symmetry_space_group_name_Hall 'P 2yb'
_symmetry_space_group_name_H-M 'P 1 21 1'
_atom_sites_solution_hydrogens geom
_atom_sites_solution_primary direct
_atom_sites_solution_secondary difmap
_audit_creation_method SHELXL-97
_cell_angle_alpha 90.00
_cell_angle_beta 112.892(3)
_cell_angle_gamma 90.00
_cell_formula_units_Z 2
_cell_length_a 11.367(2)
_cell_length_b 3.8092(7)
_cell_length_c 13.278(3)
_cell_measurement_temperature 100(2)
_cell_volume 529.65(18)
_computing_cell_refinement 'SAINTPlus, v. 6.2 (Bruker, 2001)'
_computing_data_collection 'APEX2 (Bruker, 2005)'
_computing_data_reduction 'SAINTPlus, v. 6.2 (Bruker, 2001)'
_computing_molecular_graphics 'SHELXTL (Sheldrick, 2008)'
_computing_publication_material 'SHELXTL (Sheldrick, 2008)'
_computing_structure_refinement 'SHELXL-97 (Sheldrick, 2008)'
_computing_structure_solution 'SHELXS-97 (Sheldrick, 2008)'
_diffrn_ambient_temperature 100(2)
_diffrn_measured_fraction_theta_full 0.997
_diffrn_measured_fraction_theta_max 0.997
_diffrn_radiation_monochromator graphite
_diffrn_radiation_source 'fine-focus sealed tube'
_diffrn_radiation_type MoK\a
_diffrn_radiation_wavelength 0.71073
_diffrn_reflns_av_R_equivalents 0.0462
_diffrn_reflns_av_sigmaI/netI 0.0607
_diffrn_reflns_limit_h_max 13
_diffrn_reflns_limit_h_min -13
_diffrn_reflns_limit_k_max 4
_diffrn_reflns_limit_k_min -4
_diffrn_reflns_limit_l_max 15
_diffrn_reflns_limit_l_min -15
_diffrn_reflns_number 3682
_diffrn_reflns_theta_full 24.98
_diffrn_reflns_theta_max 24.98
_diffrn_reflns_theta_min 3.01
_exptl_absorpt_coefficient_mu 0.109
_exptl_absorpt_correction_T_max 0.654
_exptl_absorpt_correction_T_min 0.337
_exptl_absorpt_correction_type multi-scan
_exptl_absorpt_process_details 'SADABS (Sheldrick, 2003)'
_exptl_crystal_colour yellow
_exptl_crystal_density_diffrn 1.462
_exptl_crystal_density_method 'not measured'
_exptl_crystal_description prism
_exptl_crystal_F_000 244
_exptl_crystal_size_max 0.19
_exptl_crystal_size_mid 0.15
_exptl_crystal_size_min 0.09
_refine_diff_density_max 0.254
_refine_diff_density_min -0.445
_refine_diff_density_rms 0.074
_refine_ls_abs_structure_details 'Flack H D (1983), Acta Cryst. A39, 876-881'
_refine_ls_abs_structure_Flack 0.1(17)
_refine_ls_extinction_method none
_refine_ls_goodness_of_fit_ref 1.071
_refine_ls_hydrogen_treatment mixed
_refine_ls_matrix_type full
_refine_ls_number_parameters 166
_refine_ls_number_reflns 1828
_refine_ls_number_restraints 1
_refine_ls_restrained_S_all 1.071
_refine_ls_R_factor_all 0.0579
_refine_ls_R_factor_gt 0.0527
_refine_ls_shift/su_max 0.000
_refine_ls_shift/su_mean 0.000
_refine_ls_structure_factor_coef Fsqd
_refine_ls_weighting_details 'calc w=1/[\s^2^(Fo^2^)+(0.0983P)^2^+0.0039P] where P=(Fo^2^+2Fc^2^)/3'
_refine_ls_weighting_scheme calc
_refine_ls_wR_factor_gt 0.1347
_refine_ls_wR_factor_ref 0.1393
_reflns_number_gt 1654
_reflns_number_total 1828
_reflns_threshold_expression >2sigma(I)
_cod_data_source_file c3ce40291f.txt
_cod_data_source_block sad5
_cod_original_cell_volume 529.64(17)
_cod_original_sg_symbol_H-M P2(1)
_cod_database_code 7210161

loop_
_symmetry_equiv_pos_as_xyz
'x, y, z'
'-x, y+1/2, -z'

loop_
_atom_site_label
_atom_site_type_symbol
_atom_site_fract_x
_atom_site_fract_y
_atom_site_fract_z
_atom_site_U_iso_or_equiv
_atom_site_adp_type
_atom_site_occupancy
_atom_site_symmetry_multiplicity
_atom_site_calc_flag
_atom_site_refinement_flags
O1 O 0.27521(17) 0.1938(6) -0.16154(14) 0.0328(5) Uani 1 1 d .
O2 O 0.07950(17) 0.3020(7) -0.18402(15) 0.0399(6) Uani 1 1 d .
O3 O 0.36112(16) 0.9535(5) 0.27809(12) 0.0281(5) Uani 1 1 d .
H1O3 H 0.466(2) 0.970(9) 0.322(2) 0.023(6) Uiso 1 1 d .
N1 N 0.19538(19) 0.3227(6) -0.13034(16) 0.0263(5) Uani 1 1 d .
N2 N 0.60355(19) 1.0265(6) 0.38699(15) 0.0259(5) Uani 1 1 d .
N3 N 0.8370(2) 0.8601(7) 0.66266(17) 0.0318(6) Uani 1 1 d .
H2N3 H 0.786(3) 0.764(11) 0.684(3) 0.042(10) Uiso 1 1 d .
H1N3 H 0.916(3) 0.917(9) 0.703(3) 0.028(7) Uiso 1 1 d .
C1 C 0.2400(2) 0.4956(7) -0.02495(18) 0.0234(5) Uani 1 1 d .
C2 C 0.1512(2) 0.6065(7) 0.01712(19) 0.0245(6) Uani 1 1 d .
H2 H 0.0642 0.5795 -0.0235 0.029 Uiso 1 1 calc R
C3 C 0.1938(2) 0.7559(7) 0.11919(19) 0.0251(6) Uani 1 1 d .
H3 H 0.1353 0.8254 0.1485 0.030 Uiso 1 1 calc R
C4 C 0.3245(2) 0.8044(7) 0.17937(18) 0.0230(6) Uani 1 1 d .
C5 C 0.4124(2) 0.6978(8) 0.13427(19) 0.0243(6) Uani 1 1 d .
H5 H 0.4994 0.7324 0.1731 0.029 Uiso 1 1 calc R
C6 C 0.3691(2) 0.5417(7) 0.03239(19) 0.0244(6) Uani 1 1 d .
H6 H 0.4268 0.4682 0.0027 0.029 Uiso 1 1 calc R
C7 C 0.7856(2) 0.9791(7) 0.55694(18) 0.0251(6) Uani 1 1 d .
C8 C 0.8599(2) 1.1491(8) 0.5090(2) 0.0262(6) Uani 1 1 d .
H8 H 0.9459 1.1940 0.5496 0.031 Uiso 1 1 calc R
C9 C 0.8041(2) 1.2498(8) 0.4004(2) 0.0282(6) Uani 1 1 d .
H9 H 0.8524 1.3613 0.3671 0.034 Uiso 1 1 calc R
C10 C 0.6769(2) 1.1834(8) 0.34230(19) 0.0270(6) Uani 1 1 d .
H10 H 0.6403 1.2498 0.2692 0.032 Uiso 1 1 calc R
C11 C 0.6565(2) 0.9295(8) 0.49228(19) 0.0263(6) Uani 1 1 d .
H11 H 0.6049 0.8248 0.5235 0.032 Uiso 1 1 calc R

loop_
_atom_site_aniso_label
_atom_site_aniso_U_11
_atom_site_aniso_U_22
_atom_site_aniso_U_33
_atom_site_aniso_U_23
_atom_site_aniso_U_13
_atom_site_aniso_U_12
O1 0.0359(9) 0.0467(12) 0.0190(9) -0.0043(8) 0.0142(7) -0.0011(9)
O2 0.0274(10) 0.0660(15) 0.0224(9) -0.0111(10) 0.0054(7) -0.0047(10)
O3 0.0293(9) 0.0431(12) 0.0117(8) -0.0042(8) 0.0078(7) -0.0006(9)
N1 0.0281(11) 0.0371(13) 0.0150(10) 0.0002(9) 0.0098(9) -0.0030(10)
N2 0.0287(10) 0.0337(13) 0.0138(9) -0.0018(9) 0.0068(8) -0.0007(10)
N3 0.0301(13) 0.0473(16) 0.0148(11) 0.0021(10) 0.0052(10) -0.0046(12)
C1 0.0288(12) 0.0293(13) 0.0134(11) 0.0010(10) 0.0097(9) -0.0002(12)
C2 0.0211(11) 0.0349(15) 0.0154(11) 0.0022(10) 0.0046(9) -0.0014(11)
C3 0.0278(12) 0.0346(14) 0.0163(12) 0.0024(11) 0.0122(9) 0.0030(11)
C4 0.0266(12) 0.0292(14) 0.0129(11) 0.0010(10) 0.0075(10) 0.0003(11)
C5 0.0202(11) 0.0331(15) 0.0189(11) 0.0010(10) 0.0069(9) 0.0013(11)
C6 0.0291(12) 0.0298(15) 0.0178(11) 0.0025(10) 0.0128(10) 0.0029(11)
C7 0.0325(13) 0.0293(14) 0.0135(11) -0.0029(11) 0.0091(10) -0.0018(12)
C8 0.0221(11) 0.0350(15) 0.0188(11) -0.0020(11) 0.0051(9) -0.0006(12)
C9 0.0363(14) 0.0353(15) 0.0168(11) 0.0002(11) 0.0143(10) -0.0014(12)
C10 0.0287(12) 0.0370(15) 0.0147(11) 0.0021(11) 0.0078(9) 0.0022(12)
C11 0.0281(12) 0.0370(15) 0.0146(11) -0.0013(10) 0.0093(9) -0.0005(11)

loop_
_atom_type_symbol
_atom_type_description
_atom_type_scat_dispersion_real
_atom_type_scat_dispersion_imag
_atom_type_scat_source
C C 0.0033 0.0016 'International Tables Vol C Tables 4.2.6.8 and 6.1.1.4'
H H 0.0000 0.0000 'International Tables Vol C Tables 4.2.6.8 and 6.1.1.4'
N N 0.0061 0.0033 'International Tables Vol C Tables 4.2.6.8 and 6.1.1.4'
O O 0.0106 0.0060 'International Tables Vol C Tables 4.2.6.8 and 6.1.1.4'

loop_
_geom_angle_atom_site_label_1
_geom_angle_atom_site_label_2
_geom_angle_atom_site_label_3
_geom_angle
C4 O3 H1O3 114.0(14)
O2 N1 O1 122.6(2)
O2 N1 C1 118.82(19)
O1 N1 C1 118.51(19)
C10 N2 C11 118.8(2)
C10 N2 H1O3 120.6(10)
C11 N2 H1O3 120.6(10)
C7 N3 H2N3 115(2)
C7 N3 H1N3 118(2)
H2N3 N3 H1N3 126(3)
C6 C1 C2 121.4(2)
C6 C1 N1 119.34(19)
C2 C1 N1 119.2(2)
C3 C2 C1 119.2(2)
C3 C2 H2 120.4
C1 C2 H2 120.4
C2 C3 C4 120.5(2)
C2 C3 H3 119.8
C4 C3 H3 119.8
O3 C4 C3 118.16(19)
O3 C4 C5 122.5(2)
C3 C4 C5 119.4(2)
C6 C5 C4 119.9(2)
C6 C5 H5 120.0
C4 C5 H5 120.0
C1 C6 C5 119.6(2)
C1 C6 H6 120.2
C5 C6 H6 120.2
N3 C7 C11 120.9(2)
N3 C7 C8 121.8(2)
C11 C7 C8 117.3(2)
C9 C8 C7 119.3(2)
C9 C8 H8 120.4
C7 C8 H8 120.3
C10 C9 C8 119.3(2)
C10 C9 H9 120.3
C8 C9 H9 120.3
N2 C10 C9 122.4(2)
N2 C10 H10 118.8
C9 C10 H10 118.8
N2 C11 C7 122.8(2)
N2 C11 H11 118.6
C7 C11 H11 118.6

loop_
_geom_bond_atom_site_label_1
_geom_bond_atom_site_label_2
_geom_bond_distance
O1 N1 1.236(3)
O2 N1 1.232(3)
O3 C4 1.338(3)
O3 H1O3 1.10(3)
N1 C1 1.448(3)
N2 C10 1.337(3)
N2 C11 1.341(3)
N2 H1O3 1.48(3)
N3 C7 1.371(3)
N3 H2N3 0.82(4)
N3 H1N3 0.88(3)
C1 C6 1.376(3)
C1 C2 1.396(3)
C2 C3 1.373(3)
C2 H2 0.9300
C3 C4 1.399(3)
C3 H3 0.9300
C4 C5 1.409(3)
C5 C6 1.381(3)
C5 H5 0.9300
C6 H6 0.9300
C7 C11 1.395(4)
C7 C8 1.399(3)
C8 C9 1.385(3)
C8 H8 0.9300
C9 C10 1.372(4)
C9 H9 0.9300
C10 H10 0.9300
C11 H11 0.9300

loop_
_geom_hbond_atom_site_label_D
_geom_hbond_atom_site_label_H
_geom_hbond_atom_site_label_A
_geom_hbond_distance_DH
_geom_hbond_distance_HA
_geom_hbond_distance_DA
_geom_hbond_angle_DHA
_geom_hbond_site_symmetry_A
O3 H1O3 N2 1.10(3) 1.48(3) 2.581(3) 174(3) .
N3 H2N3 O3 0.82(4) 2.26(4) 3.077(3) 172(3) 2_646
N3 H1N3 O2 0.88(3) 2.38(3) 3.195(3) 154(3) 1_666
